data_4340102
loop_
_publ_author_name
'Chen, Jin-Xiang'
'Chen, Ming'
'Ding, Ni-Ni'
'Chen, Wen-Hua'
'Zhang, Wen-Hua'
'Hor, T. S. Andy'
'Young, David J.'

_publ_section_title
;
 Transmetalation of a Dodecahedral Na9 Aggregate-Based Polymer: A Facile
 Route to Water Stable Cu(II) Coordination Networks.
;
_journal_issue 14
_journal_name_full 'Inorganic chemistry'
_journal_page_first 7446
_journal_page_last 7454
_journal_paper_doi 10.1021/ic500789w
_journal_volume 53
_journal_year 2014
_chemical_formula_moiety 'C30 H20 Cu3 N2 O14, 2(H2 O)'
_chemical_formula_sum 'C30 H24 Cu3 N2 O16'
_chemical_formula_weight 859.13
_space_group_IT_number 14
_symmetry_cell_setting monoclinic
_symmetry_space_group_name_Hall '-P 2ybc'
_symmetry_space_group_name_H-M 'P 1 21/c 1'
_atom_sites_solution_hydrogens geom
_atom_sites_solution_primary direct
_atom_sites_solution_secondary difmap
_audit_creation_method SHELXL-97
_audit_update_record
;
2013-08-07 # Formatted by publCIF
;
_cell_angle_alpha 90.00
_cell_angle_beta 101.1480(10)
_cell_angle_gamma 90.00
_cell_formula_units_Z 2
_cell_length_a 6.2078(3)
_cell_length_b 18.0634(8)
_cell_length_c 13.7582(6)
_cell_measurement_reflns_used 9929
_cell_measurement_temperature 100(2)
_cell_measurement_theta_max 28.33
_cell_measurement_theta_min 2.71
_cell_volume 1513.65(12)
_computing_cell_refinement 'ApexII (Bruker, 2011)'
_computing_data_collection 'ApexII (Bruker, 2011)'
_computing_data_reduction 'ApexII (Bruker, 2011)'
_computing_molecular_graphics 'SHELXL-97 (Sheldrick, 2008)'
_computing_publication_material 'publCIF (Westrip, 2010)'
_computing_structure_refinement 'SHELXL-97 (Sheldrick, 2008)'
_computing_structure_solution 'SHELXS-97 (Sheldrick, 2008)'
_diffrn_ambient_temperature 100(2)
_diffrn_measured_fraction_theta_full 1.000
_diffrn_measured_fraction_theta_max 1.000
_diffrn_measurement_device_type 'Bruker ApexII'
_diffrn_measurement_method 'phi and omega scans'
_diffrn_radiation_monochromator graphite
_diffrn_radiation_source 'fine-focus sealed tube'
_diffrn_radiation_type MoK\a
_diffrn_radiation_wavelength 0.71073
_diffrn_reflns_av_R_equivalents 0.0224
_diffrn_reflns_av_sigmaI/netI 0.0139
_diffrn_reflns_limit_h_max 8
_diffrn_reflns_limit_h_min -8
_diffrn_reflns_limit_k_max 18
_diffrn_reflns_limit_k_min -23
_diffrn_reflns_limit_l_max 18
_diffrn_reflns_limit_l_min -16
_diffrn_reflns_number 22743
_diffrn_reflns_theta_full 27.88
_diffrn_reflns_theta_max 27.88
_diffrn_reflns_theta_min 1.88
_diffrn_standards_decay_% 0
_diffrn_standards_interval_count 0
_diffrn_standards_interval_time 0
_diffrn_standards_number 0
_exptl_absorpt_coefficient_mu 2.175
_exptl_absorpt_correction_T_max 0.9181
_exptl_absorpt_correction_T_min 0.4766
_exptl_absorpt_correction_type multi-scan
_exptl_absorpt_process_details 'SADABS, (Sheldrick 2008)'
_exptl_crystal_colour green
_exptl_crystal_density_diffrn 1.885
_exptl_crystal_density_method 'not measured'
_exptl_crystal_description platelet
_exptl_crystal_F_000 866
_exptl_crystal_size_max 0.40
_exptl_crystal_size_mid 0.20
_exptl_crystal_size_min 0.04
_refine_diff_density_max 0.465
_refine_diff_density_min -0.966
_refine_diff_density_rms 0.090
_refine_ls_extinction_method none
_refine_ls_goodness_of_fit_ref 1.069
_refine_ls_hydrogen_treatment mixed
_refine_ls_matrix_type full
_refine_ls_number_parameters 241
_refine_ls_number_reflns 3605
_refine_ls_number_restraints 4
_refine_ls_restrained_S_all 1.076
_refine_ls_R_factor_all 0.0275
_refine_ls_R_factor_gt 0.0257
_refine_ls_shift/su_max 0.001
_refine_ls_shift/su_mean 0.000
_refine_ls_structure_factor_coef Fsqd
_refine_ls_weighting_details 'calc w=1/[\s^2^(Fo^2^)+(0.0367P)^2^+2.5306P] where P=(Fo^2^+2Fc^2^)/3'
_refine_ls_weighting_scheme calc
_refine_ls_wR_factor_gt 0.0740
_refine_ls_wR_factor_ref 0.0755
_reflns_number_gt 3419
_reflns_number_total 3605
_reflns_threshold_expression >2sigma(I)
_cod_data_source_file ic500789w_si_002.cif
_cod_data_source_block cpx4
_cod_depositor_comments 'Adding full bibliography for 4340099--4340103.cif.'
_cod_original_sg_symbol_H-M P2(1)/c
_cod_database_code 4340102

loop_
_symmetry_equiv_pos_as_xyz
'x, y, z'
'-x, y+1/2, -z+1/2'
'-x, -y, -z'
'x, -y-1/2, z-1/2'

loop_
_atom_site_label
_atom_site_type_symbol
_atom_site_fract_x
_atom_site_fract_y
_atom_site_fract_z
_atom_site_U_iso_or_equiv
_atom_site_adp_type
_atom_site_occupancy
_atom_site_symmetry_multiplicity
_atom_site_calc_flag
_atom_site_refinement_flags
Cu2 Cu 0.45138(4) 0.436064(13) 0.923363(17) 0.01051(8) Uani 1 1 d .
Cu1 Cu 0.0000 0.5000 1.0000 0.00985(9) Uani 1 2 d S
O1 O 0.3062(2) 0.47502(8) 1.02454(10) 0.0102(3) Uani 1 1 d D
H1O H 0.317(4) 0.4451(12) 1.0676(16) 0.012 Uiso 1 1 d D
O1W O 0.4032(6) 0.5444(2) 0.3755(3) 0.0779(9) Uani 1 1 d D
H1W H 0.472(8) 0.555(3) 0.324(3) 0.094 Uiso 1 1 d D
H2W H 0.498(7) 0.528(3) 0.431(2) 0.094 Uiso 1 1 d D
O2 O 0.2629(2) 0.48666(8) 0.80792(11) 0.0155(3) Uani 1 1 d .
O3 O 0.0227(3) 0.55352(8) 0.87520(11) 0.0167(3) Uani 1 1 d .
O4 O 0.4026(3) 0.60653(9) 0.17879(11) 0.0193(3) Uani 1 1 d .
O5 O 0.0522(3) 0.61526(9) 0.09439(12) 0.0201(3) Uani 1 1 d .
O6 O 0.4277(3) 0.84844(9) 0.49818(12) 0.0207(3) Uani 1 1 d .
O7 O 0.5496(3) 0.85774(11) 0.35583(14) 0.0336(5) Uani 1 1 d .
N1 N -0.0453(3) 0.70118(9) 0.37298(12) 0.0120(3) Uani 1 1 d .
C1 C 0.1144(3) 0.53476(11) 0.80546(15) 0.0123(4) Uani 1 1 d .
C2 C 0.0352(3) 0.57343(11) 0.70769(15) 0.0144(4) Uani 1 1 d .
C3 C 0.1411(4) 0.56351(15) 0.62892(19) 0.0279(6) Uani 1 1 d .
H3 H 0.2673 0.5327 0.6365 0.033 Uiso 1 1 calc R
C4 C 0.0641(4) 0.59820(16) 0.53869(18) 0.0287(6) Uani 1 1 d .
H4 H 0.1381 0.5911 0.4851 0.034 Uiso 1 1 calc R
C5 C -0.1201(3) 0.64319(12) 0.52658(15) 0.0151(4) Uani 1 1 d .
C6 C -0.2239(4) 0.65410(15) 0.60601(18) 0.0264(5) Uani 1 1 d .
H6 H -0.3485 0.6856 0.5988 0.032 Uiso 1 1 calc R
C7 C -0.1474(4) 0.61929(15) 0.69625(17) 0.0257(5) Uani 1 1 d .
H7 H -0.2202 0.6269 0.7501 0.031 Uiso 1 1 calc R
C8 C -0.2172(3) 0.67924(12) 0.42889(15) 0.0160(4) Uani 1 1 d .
H8A H -0.3203 0.6443 0.3884 0.019 Uiso 1 1 calc R
H8B H -0.3014 0.7236 0.4413 0.019 Uiso 1 1 calc R
C9 C -0.0179(3) 0.66160(11) 0.29297(15) 0.0134(4) Uani 1 1 d .
H9 H -0.1191 0.6236 0.2679 0.016 Uiso 1 1 calc R
C10 C 0.1577(3) 0.67655(11) 0.24764(15) 0.0132(4) Uani 1 1 d .
C11 C 0.2985(3) 0.73397(11) 0.28362(15) 0.0138(4) Uani 1 1 d .
H11 H 0.4180 0.7456 0.2524 0.017 Uiso 1 1 calc R
C12 C 0.2654(3) 0.77460(11) 0.36516(15) 0.0132(4) Uani 1 1 d .
C13 C 0.0911(3) 0.75708(11) 0.40950(15) 0.0135(4) Uani 1 1 d .
H13 H 0.0670 0.7842 0.4656 0.016 Uiso 1 1 calc R
C14 C 0.2035(3) 0.62817(11) 0.16376(15) 0.0144(4) Uani 1 1 d .
C15 C 0.4285(3) 0.83336(11) 0.40900(16) 0.0156(4) Uani 1 1 d .

loop_
_atom_site_aniso_label
_atom_site_aniso_U_11
_atom_site_aniso_U_22
_atom_site_aniso_U_33
_atom_site_aniso_U_23
_atom_site_aniso_U_13
_atom_site_aniso_U_12
Cu2 0.01181(13) 0.01118(13) 0.00873(13) -0.00110(8) 0.00247(9) 0.00294(8)
Cu1 0.00809(15) 0.01286(16) 0.00899(16) 0.00195(11) 0.00259(12) 0.00183(11)
O1 0.0099(6) 0.0112(6) 0.0099(6) 0.0014(5) 0.0027(5) 0.0013(5)
O1W 0.069(2) 0.080(2) 0.089(3) 0.011(2) 0.0263(19) 0.0096(17)
O2 0.0166(7) 0.0190(7) 0.0110(7) 0.0024(6) 0.0031(5) 0.0056(6)
O3 0.0194(7) 0.0200(7) 0.0122(7) 0.0051(6) 0.0068(6) 0.0064(6)
O4 0.0218(8) 0.0237(8) 0.0126(7) -0.0033(6) 0.0036(6) 0.0100(6)
O5 0.0184(7) 0.0239(8) 0.0184(8) -0.0092(6) 0.0043(6) -0.0026(6)
O6 0.0272(8) 0.0198(8) 0.0164(8) -0.0058(6) 0.0072(6) -0.0112(6)
O7 0.0414(11) 0.0362(10) 0.0303(10) -0.0177(8) 0.0245(8) -0.0251(8)
N1 0.0115(7) 0.0152(8) 0.0099(8) 0.0016(6) 0.0031(6) 0.0010(6)
C1 0.0122(9) 0.0131(9) 0.0114(9) 0.0019(7) 0.0017(7) -0.0013(7)
C2 0.0151(9) 0.0176(9) 0.0110(9) 0.0028(7) 0.0039(7) 0.0012(7)
C3 0.0278(12) 0.0384(14) 0.0207(12) 0.0125(10) 0.0129(10) 0.0198(10)
C4 0.0306(12) 0.0419(15) 0.0177(11) 0.0111(10) 0.0154(10) 0.0187(11)
C5 0.0159(9) 0.0178(10) 0.0123(9) 0.0039(7) 0.0039(7) 0.0015(7)
C6 0.0233(11) 0.0392(14) 0.0190(11) 0.0115(10) 0.0096(9) 0.0180(10)
C7 0.0256(11) 0.0388(14) 0.0158(11) 0.0089(10) 0.0113(9) 0.0154(10)
C8 0.0116(9) 0.0232(10) 0.0140(9) 0.0051(8) 0.0048(7) 0.0006(7)
C9 0.0153(9) 0.0131(9) 0.0113(9) -0.0012(7) 0.0016(7) -0.0001(7)
C10 0.0152(9) 0.0134(9) 0.0112(9) -0.0019(7) 0.0028(7) 0.0025(7)
C11 0.0134(9) 0.0151(9) 0.0139(9) -0.0001(7) 0.0053(7) 0.0006(7)
C12 0.0135(9) 0.0125(9) 0.0139(9) -0.0013(7) 0.0029(7) 0.0001(7)
C13 0.0159(9) 0.0139(9) 0.0108(9) -0.0021(7) 0.0031(7) 0.0009(7)
C14 0.0210(10) 0.0113(9) 0.0125(9) -0.0015(7) 0.0069(8) 0.0002(7)
C15 0.0157(9) 0.0123(9) 0.0196(10) -0.0039(8) 0.0054(8) -0.0015(7)

loop_
_atom_type_symbol
_atom_type_description
_atom_type_scat_dispersion_real
_atom_type_scat_dispersion_imag
_atom_type_scat_source
C C 0.0033 0.0016 'International Tables Vol C Tables 4.2.6.8 and 6.1.1.4'
H H 0.0000 0.0000 'International Tables Vol C Tables 4.2.6.8 and 6.1.1.4'
N N 0.0061 0.0033 'International Tables Vol C Tables 4.2.6.8 and 6.1.1.4'
O O 0.0106 0.0060 'International Tables Vol C Tables 4.2.6.8 and 6.1.1.4'
Cu Cu 0.3201 1.2651 'International Tables Vol C Tables 4.2.6.8 and 6.1.1.4'

loop_
_geom_angle_atom_site_label_1
_geom_angle_atom_site_label_2
_geom_angle_atom_site_label_3
_geom_angle
_geom_angle_site_symmetry_1
_geom_angle_site_symmetry_3
O1 Cu2 O4 178.38(7) . 3_666
O1 Cu2 O6 94.52(6) . 2_646
O4 Cu2 O6 84.18(7) 3_666 2_646
O1 Cu2 O2 97.06(6) . .
O4 Cu2 O2 83.75(6) 3_666 .
O6 Cu2 O2 154.06(7) 2_646 .
O1 Cu2 O1 83.43(6) . 3_667
O4 Cu2 O1 97.82(6) 3_666 3_667
O6 Cu2 O1 103.90(6) 2_646 3_667
O2 Cu2 O1 100.44(6) . 3_667
O1 Cu1 O1 180.0 . 3_567
O1 Cu1 O3 88.11(6) . 3_567
O1 Cu1 O3 91.89(6) 3_567 3_567
O1 Cu1 O3 91.89(6) . .
O1 Cu1 O3 88.11(6) 3_567 .
O3 Cu1 O3 180.00(8) 3_567 .
Cu1 O1 Cu2 122.90(7) . .
Cu1 O1 Cu2 118.21(6) . 3_667
Cu2 O1 Cu2 96.57(6) . 3_667
Cu1 O1 H1O 103.0(19) . .
Cu2 O1 H1O 107.9(19) . .
Cu2 O1 H1O 107.4(19) 3_667 .
H1W O1W H2W 113(4) . .
C1 O2 Cu2 130.33(13) . .
C1 O3 Cu1 130.14(13) . .
C14 O4 Cu2 124.72(14) . 3_666
C15 O6 Cu2 129.22(14) . 2_656
C9 N1 C13 122.01(17) . .
C9 N1 C8 119.83(17) . .
C13 N1 C8 117.94(17) . .
O3 C1 O2 127.08(19) . .
O3 C1 C2 116.03(17) . .
O2 C1 C2 116.88(18) . .
C3 C2 C7 119.3(2) . .
C3 C2 C1 121.03(19) . .
C7 C2 C1 119.65(19) . .
C2 C3 C4 120.5(2) . .
C2 C3 H3 119.7 . .
C4 C3 H3 119.7 . .
C5 C4 C3 120.3(2) . .
C5 C4 H4 119.8 . .
C3 C4 H4 119.8 . .
C6 C5 C4 119.1(2) . .
C6 C5 C8 118.30(19) . .
C4 C5 C8 122.52(19) . .
C5 C6 C7 120.6(2) . .
C5 C6 H6 119.7 . .
C7 C6 H6 119.7 . .
C2 C7 C6 120.1(2) . .
C2 C7 H7 120.0 . .
C6 C7 H7 120.0 . .
N1 C8 C5 111.91(16) . .
N1 C8 H8A 109.2 . .
C5 C8 H8A 109.2 . .
N1 C8 H8B 109.2 . .
C5 C8 H8B 109.2 . .
H8A C8 H8B 107.9 . .
N1 C9 C10 119.90(18) . .
N1 C9 H9 120.0 . .
C10 C9 H9 120.0 . .
C9 C10 C11 118.89(18) . .
C9 C10 C14 120.68(18) . .
C11 C10 C14 120.33(18) . .
C10 C11 C12 120.19(19) . .
C10 C11 H11 119.9 . .
C12 C11 H11 119.9 . .
C13 C12 C11 119.20(19) . .
C13 C12 C15 120.54(18) . .
C11 C12 C15 120.11(18) . .
N1 C13 C12 119.77(18) . .
N1 C13 H13 120.1 . .
C12 C13 H13 120.1 . .
O5 C14 O4 129.90(19) . .
O5 C14 C10 118.28(19) . .
O4 C14 C10 111.81(18) . .
O7 C15 O6 128.5(2) . .
O7 C15 C12 117.05(19) . .
O6 C15 C12 114.38(18) . .

loop_
_geom_bond_atom_site_label_1
_geom_bond_atom_site_label_2
_geom_bond_distance
_geom_bond_site_symmetry_2
Cu2 O1 1.9315(14) .
Cu2 O4 1.9701(15) 3_666
Cu2 O6 1.9802(15) 2_646
Cu2 O2 2.0020(15) .
Cu2 O1 2.2228(14) 3_667
Cu1 O1 1.9189(13) .
Cu1 O1 1.9190(13) 3_567
Cu1 O3 1.9990(15) 3_567
Cu1 O3 1.9990(15) .
O1 Cu2 2.2228(14) 3_667
O1 H1O 0.796(17) .
O1W H1W 0.914(19) .
O1W H2W 0.924(19) .
O2 C1 1.263(2) .
O3 C1 1.253(2) .
O4 C14 1.275(3) .
O4 Cu2 1.9700(15) 3_666
O5 C14 1.225(3) .
O6 C15 1.258(3) .
O6 Cu2 1.9801(15) 2_656
O7 C15 1.227(3) .
N1 C9 1.351(3) .
N1 C13 1.351(3) .
N1 C8 1.485(2) .
C1 C2 1.511(3) .
C2 C3 1.383(3) .
C2 C7 1.388(3) .
C3 C4 1.390(3) .
C3 H3 0.9500 .
C4 C5 1.386(3) .
C4 H4 0.9500 .
C5 C6 1.386(3) .
C5 C8 1.510(3) .
C6 C7 1.391(3) .
C6 H6 0.9500 .
C7 H7 0.9500 .
C8 H8A 0.9900 .
C8 H8B 0.9900 .
C9 C10 1.383(3) .
C9 H9 0.9500 .
C10 C11 1.385(3) .
C10 C14 1.518(3) .
C11 C12 1.389(3) .
C11 H11 0.9500 .
C12 C13 1.377(3) .
C12 C15 1.510(3) .
C13 H13 0.9500 .

loop_
_geom_hbond_atom_site_label_D
_geom_hbond_atom_site_label_H
_geom_hbond_atom_site_label_A
_geom_hbond_distance_DH
_geom_hbond_distance_HA
_geom_hbond_distance_DA
_geom_hbond_angle_DHA
_geom_hbond_site_symmetry_A
O1 H1O O7 0.796(17) 1.988(19) 2.726(2) 154(3) 2_646
O1W H1W O2 0.914(19) 2.78(3) 3.606(4) 151(4) 3_666
